data_1558004
loop_
_publ_author_name
'Lykova, Inna'
'Varlamov, Dmitry'
'Chukanov, Nikita'
'Pekov, Igor'
'Belakovskiy, Dmitry'
'Ivanov, Oleg'
'Zubkova, Natalia'
'Britvin, Sergey'

_publ_section_title
;
 Chromium Members of the Pumpellyite Group: Shuiskite-(Cr),
 Ca2CrCr2[SiO4][Si2O6(OH)](OH)2O, a New Mineral, and Shuiskite-(Mg), a New
 Species Name for Shuiskite
;
_journal_issue 5
_journal_name_full Minerals
_journal_page_first 390
_journal_paper_doi 10.3390/min10050390
_journal_volume 10
_journal_year 2020
_chemical_formula_sum 'Al0.6 Ca2 Cr1.92 H3.48 Mg0.48 O14 Si3'
_chemical_formula_weight 519.63
_chemical_name_common shuiskite-(Cr)
_space_group_crystal_system monoclinic
_space_group_IT_number 12
_space_group_name_Hall '-C 2y'
_space_group_name_H-M_alt 'C 1 2/m 1'
_audit_creation_method SHELXL-2018/3
_cell_angle_alpha 90
_cell_angle_beta 97.833(3)
_cell_angle_gamma 90
_cell_formula_units_Z 4
_cell_length_a 19.2436(6)
_cell_length_b 5.9999(2)
_cell_length_c 8.8316(3)
_cell_measurement_reflns_used 4699
_cell_measurement_temperature 293(2)
_cell_measurement_theta_max 34.6290
_cell_measurement_theta_min 2.9260
_cell_volume 1010.18(6)
_computing_structure_refinement 'SHELXL-2018/3 (Sheldrick, 2018)'
_diffrn_ambient_temperature 293(2)
_diffrn_measured_fraction_theta_full 0.996
_diffrn_measured_fraction_theta_max 0.960
_diffrn_measurement_device_type 'Xcalibur S'
_diffrn_radiation_type MoK\a
_diffrn_radiation_wavelength 0.71073
_diffrn_reflns_av_R_equivalents 0.0000
_diffrn_reflns_av_unetI/netI 0.0286
_diffrn_reflns_Laue_measured_fraction_full 0.996
_diffrn_reflns_Laue_measured_fraction_max 0.960
_diffrn_reflns_limit_h_max 29
_diffrn_reflns_limit_h_min -30
_diffrn_reflns_limit_k_max 9
_diffrn_reflns_limit_k_min -9
_diffrn_reflns_limit_l_max 14
_diffrn_reflns_limit_l_min -13
_diffrn_reflns_number 3579
_diffrn_reflns_point_group_measured_fraction_full 0.996
_diffrn_reflns_point_group_measured_fraction_max 0.960
_diffrn_reflns_theta_full 25.242
_diffrn_reflns_theta_max 34.792
_diffrn_reflns_theta_min 2.938
_exptl_absorpt_coefficient_mu 3.618
_exptl_absorpt_correction_T_max 0.845
_exptl_absorpt_correction_T_min 0.495
_exptl_absorpt_correction_type gaussian
_exptl_absorpt_process_details
;
CrysAlisPro 1.171.39.46 (Rigaku Oxford Diffraction, 2018)
Numerical absorption correction based on gaussian integration over
			a multifaceted crystal model
Empirical absorption correction using spherical harmonics,
 implemented in SCALE3 ABSPACK scaling algorithm.
;
_exptl_crystal_colour grey-green
_exptl_crystal_density_diffrn 3.417
_exptl_crystal_description needle
_exptl_crystal_F_000 1028
_exptl_crystal_size_max 0.377
_exptl_crystal_size_mid 0.053
_exptl_crystal_size_min 0.049
_refine_diff_density_max 1.342
_refine_diff_density_min -1.706
_refine_diff_density_rms 0.285
_refine_ls_extinction_coef 0.0012(4)
_refine_ls_extinction_expression Fc^*^=kFc[1+0.001xFc^2^\l^3^/sin(2\q)]^-1/4^
_refine_ls_extinction_method 'SHELXL-2018/3 (Sheldrick 2018)'
_refine_ls_goodness_of_fit_ref 1.076
_refine_ls_hydrogen_treatment undef
_refine_ls_matrix_type full
_refine_ls_number_parameters 127
_refine_ls_number_reflns 3579
_refine_ls_number_restraints 2
_refine_ls_restrained_S_all 1.076
_refine_ls_R_factor_all 0.0644
_refine_ls_R_factor_gt 0.0469
_refine_ls_shift/su_max 0.000
_refine_ls_shift/su_mean 0.000
_refine_ls_structure_factor_coef Fsqd
_refine_ls_weighting_details 'w=1/[\s^2^(Fo^2^)+(0.0434P)^2^+5.7592P] where P=(Fo^2^+2Fc^2^)/3'
_refine_ls_weighting_scheme calc
_refine_ls_wR_factor_gt 0.1033
_refine_ls_wR_factor_ref 0.1088
_reflns_Friedel_coverage 0.000
_reflns_number_gt 2793
_reflns_number_total 3579
_reflns_threshold_expression 'I > 2\s(I)'
_cod_data_source_file minerals-782521-supplementary.cif
_cod_data_source_block 6133
_cod_original_cell_volume 1010.17(6)
_cod_original_sg_symbol_H-M 'C 2/m'
_cod_original_formula_sum 'Al0.60 H3.48 Ca2 Cr1.92 Mg0.48 O14 Si3'
_cod_database_code 1558004
_shelx_shelxl_version_number 2018/3
_shelx_space_group_comment
;
The symmetry employed for this shelxl refinement is uniquely defined
by the following loop, which should always be used as a source of
symmetry information in preference to the above space-group names.
They are only intended as comments.
;

loop_
_space_group_symop_operation_xyz
'x, y, z'
'-x, y, -z'
'x+1/2, y+1/2, z'
'-x+1/2, y+1/2, -z'
'-x, -y, -z'
'x, -y, z'
'-x+1/2, -y+1/2, -z'
'x+1/2, -y+1/2, z'

loop_
_atom_site_label
_atom_site_type_symbol
_atom_site_fract_x
_atom_site_fract_y
_atom_site_fract_z
_atom_site_U_iso_or_equiv
_atom_site_adp_type
_atom_site_occupancy
_atom_site_site_symmetry_order
_atom_site_calc_flag
_atom_site_refinement_flags_posn
_atom_site_refinement_flags_adp
_atom_site_refinement_flags_occupancy
_atom_site_disorder_assembly
_atom_site_disorder_group
Ca1 Ca 0.33945(4) 0.500000 0.25177(10) 0.00834(17) Uani 1 2 d S T P . .
Ca2 Ca 0.15486(5) 0.500000 0.18808(11) 0.01106(18) Uani 1 2 d S T P . .
Cr1 Cr 0.250000 0.250000 0.500000 0.0054(3) Uani 0.516(8) 2 d S . P . .
Mg1 Mg 0.250000 0.250000 0.500000 0.0054(3) Uani 0.484(9) 2 d S . P . .
Cr2 Cr 0.49532(3) 0.24730(9) 0.25394(6) 0.00457(16) Uani 0.700(7) 1 d . . P . .
Al2 Al 0.49532(3) 0.24730(9) 0.25394(6) 0.00457(16) Uani 0.300(8) 1 d . . P . .
Si1 Si 0.09159(6) 0.000000 0.05128(13) 0.0050(2) Uani 1 2 d S T P . .
Si2 Si 0.24812(6) 0.000000 0.16523(13) 0.0060(2) Uani 1 2 d S T P . .
Si3 Si 0.40195(6) 0.000000 0.46535(13) 0.0048(2) Uani 1 2 d S T P . .
O1 O 0.07386(11) 0.2230(4) 0.1373(2) 0.0083(4) Uani 1 1 d . . . . .
O2 O 0.24643(11) 0.2293(4) 0.2657(2) 0.0080(4) Uani 1 1 d . . . . .
O3 O 0.41468(11) 0.2209(4) 0.3671(3) 0.0081(4) Uani 1 1 d . . . . .
O4 O 0.44434(16) 0.500000 0.1303(3) 0.0064(5) Uani 1 2 d S T P . .
O5 O 0.45671(16) 0.000000 0.1265(4) 0.0086(5) Uani 1 2 d S T P . .
O6 O 0.04507(16) 0.500000 0.3709(3) 0.0074(5) Uani 1 2 d S T P . .
O7 O 0.03450(18) 0.000000 0.3737(4) 0.0105(6) Uani 1 2 d S T P . .
O8 O 0.17686(15) 0.000000 0.0349(4) 0.0083(5) Uani 1 2 d S T P . .
O9 O 0.17653(16) 0.500000 0.4751(4) 0.0090(5) Uani 1 2 d S T P . .
O10 O 0.31327(17) 0.000000 0.0665(4) 0.0123(6) Uani 1 2 d S T P . .
O11 O 0.18416(16) 0.000000 0.4971(3) 0.0077(5) Uani 1 2 d S T P . .

loop_
_atom_site_aniso_label
_atom_site_aniso_U_11
_atom_site_aniso_U_22
_atom_site_aniso_U_33
_atom_site_aniso_U_23
_atom_site_aniso_U_13
_atom_site_aniso_U_12
Ca1 0.0060(3) 0.0112(4) 0.0082(3) 0.000 0.0025(3) 0.000
Ca2 0.0063(3) 0.0072(3) 0.0191(4) 0.000 -0.0004(3) 0.000
Cr1 0.0051(4) 0.0051(4) 0.0063(4) 0.0007(3) 0.0016(3) 0.0005(3)
Mg1 0.0051(4) 0.0051(4) 0.0063(4) 0.0007(3) 0.0016(3) 0.0005(3)
Cr2 0.0041(2) 0.0047(2) 0.0050(2) 0.00038(17) 0.00116(16) 0.00036(17)
Al2 0.0041(2) 0.0047(2) 0.0050(2) 0.00038(17) 0.00116(16) 0.00036(17)
Si1 0.0046(4) 0.0059(5) 0.0045(4) 0.000 0.0009(3) 0.000
Si2 0.0055(5) 0.0061(5) 0.0063(4) 0.000 -0.0002(4) 0.000
Si3 0.0038(4) 0.0058(5) 0.0051(4) 0.000 0.0011(3) 0.000
O1 0.0083(9) 0.0075(9) 0.0098(9) -0.0012(7) 0.0037(7) -0.0005(7)
O2 0.0085(9) 0.0072(9) 0.0082(9) -0.0005(7) 0.0007(7) -0.0002(7)
O3 0.0077(9) 0.0071(9) 0.0102(9) 0.0019(7) 0.0032(7) 0.0005(7)
O4 0.0065(12) 0.0072(12) 0.0054(11) 0.000 -0.0002(9) 0.000
O5 0.0080(13) 0.0099(13) 0.0080(13) 0.000 0.0015(10) 0.000
O6 0.0083(13) 0.0074(12) 0.0061(12) 0.000 -0.0002(10) 0.000
O7 0.0146(14) 0.0090(13) 0.0075(13) 0.000 0.0003(11) 0.000
O8 0.0046(12) 0.0113(13) 0.0094(13) 0.000 0.0027(10) 0.000
O9 0.0042(12) 0.0139(14) 0.0099(13) 0.000 0.0044(10) 0.000
O10 0.0069(13) 0.0193(16) 0.0113(14) 0.000 0.0029(11) 0.000
O11 0.0055(12) 0.0096(13) 0.0081(13) 0.000 0.0013(10) 0.000

loop_
_atom_type_symbol
_atom_type_description
_atom_type_scat_dispersion_real
_atom_type_scat_dispersion_imag
_atom_type_scat_source
O O 0.0106 0.0060 'International Tables Vol C Tables 4.2.6.8 and 6.1.1.4'
Mg Mg 0.0486 0.0363 'International Tables Vol C Tables 4.2.6.8 and 6.1.1.4'
Al Al 0.0645 0.0514 'International Tables Vol C Tables 4.2.6.8 and 6.1.1.4'
Si Si 0.0817 0.0704 'International Tables Vol C Tables 4.2.6.8 and 6.1.1.4'
Ca Ca 0.2262 0.3064 'International Tables Vol C Tables 4.2.6.8 and 6.1.1.4'
Cr Cr 0.3209 0.6236 'International Tables Vol C Tables 4.2.6.8 and 6.1.1.4'
H H 0.0000 0.0000 'International Tables Vol C Tables 4.2.6.8 and 6.1.1.4'

loop_
_geom_angle_atom_site_label_1
_geom_angle_atom_site_label_2
_geom_angle_atom_site_label_3
_geom_angle
_geom_angle_site_symmetry_1
_geom_angle_site_symmetry_3
_geom_angle_publ_flag
O11 Ca1 O3 77.04(8) 7_556 . ?
O11 Ca1 O3 77.04(8) 7_556 6_565 ?
O3 Ca1 O3 90.77(11) . 6_565 ?
O11 Ca1 O4 135.16(11) 7_556 . ?
O3 Ca1 O4 71.92(7) . . ?
O3 Ca1 O4 71.92(7) 6_565 . ?
O11 Ca1 O2 73.19(8) 7_556 . ?
O3 Ca1 O2 85.20(7) . . ?
O3 Ca1 O2 150.11(8) 6_565 . ?
O4 Ca1 O2 133.53(6) . . ?
O11 Ca1 O2 73.19(8) 7_556 6_565 ?
O3 Ca1 O2 150.11(8) . 6_565 ?
O3 Ca1 O2 85.20(7) 6_565 6_565 ?
O4 Ca1 O2 133.53(6) . 6_565 ?
O2 Ca1 O2 83.78(10) . 6_565 ?
O11 Ca1 O8 161.71(11) 7_556 7 ?
O3 Ca1 O8 114.95(7) . 7 ?
O3 Ca1 O8 114.95(7) 6_565 7 ?
O4 Ca1 O8 63.13(10) . 7 ?
O2 Ca1 O8 93.40(8) . 7 ?
O2 Ca1 O8 93.40(8) 6_565 7 ?
O11 Ca1 Si1 166.47(9) 7_556 7 ?
O3 Ca1 Si1 93.57(6) . 7 ?
O3 Ca1 Si1 93.57(6) 6_565 7 ?
O4 Ca1 Si1 31.31(7) . 7 ?
O2 Ca1 Si1 116.21(6) . 7 ?
O2 Ca1 Si1 116.21(6) 6_565 7 ?
O8 Ca1 Si1 31.83(7) 7 7 ?
O11 Ca1 Cr1 35.34(5) 7_556 4_556 ?
O3 Ca1 Cr1 112.28(6) . 4_556 ?
O3 Ca1 Cr1 74.74(6) 6_565 4_556 ?
O4 Ca1 Cr1 146.47(5) . 4_556 ?
O2 Ca1 Cr1 79.47(6) . 4_556 ?
O2 Ca1 Cr1 38.24(5) 6_565 4_556 ?
O8 Ca1 Cr1 131.37(6) 7 4_556 ?
Si1 Ca1 Cr1 151.372(14) 7 4_556 ?
O11 Ca1 Cr1 35.34(5) 7_556 . ?
O3 Ca1 Cr1 74.73(6) . . ?
O3 Ca1 Cr1 112.28(6) 6_565 . ?
O4 Ca1 Cr1 146.47(5) . . ?
O2 Ca1 Cr1 38.24(5) . . ?
O2 Ca1 Cr1 79.47(6) 6_565 . ?
O8 Ca1 Cr1 131.37(6) 7 . ?
Si1 Ca1 Cr1 151.372(14) 7 . ?
Cr1 Ca1 Cr1 53.652(13) 4_556 . ?
O1 Ca2 O1 93.54(11) . 6_565 ?
O1 Ca2 O10 94.04(8) . 7 ?
O1 Ca2 O10 94.04(8) 6_565 7 ?
O1 Ca2 O2 91.05(7) . . ?
O1 Ca2 O2 173.80(9) 6_565 . ?
O10 Ca2 O2 89.78(8) 7 . ?
O1 Ca2 O2 173.80(9) . 6_565 ?
O1 Ca2 O2 91.05(7) 6_565 6_565 ?
O10 Ca2 O2 89.78(8) 7 6_565 ?
O2 Ca2 O2 84.08(11) . 6_565 ?
O1 Ca2 O9 102.33(8) . . ?
O1 Ca2 O9 102.33(8) 6_565 . ?
O10 Ca2 O9 155.92(11) 7 . ?
O2 Ca2 O9 72.58(7) . . ?
O2 Ca2 O9 72.58(7) 6_565 . ?
O1 Ca2 O6 64.45(7) . . ?
O1 Ca2 O6 64.45(7) 6_565 . ?
O10 Ca2 O6 146.88(11) 7 . ?
O2 Ca2 O6 114.15(7) . . ?
O2 Ca2 O6 114.15(7) 6_565 . ?
O9 Ca2 O6 57.20(9) . . ?
O1 Ca2 Si3 83.21(6) . 7_556 ?
O1 Ca2 Si3 83.21(6) 6_565 7_556 ?
O10 Ca2 Si3 175.97(9) 7 7_556 ?
O2 Ca2 Si3 93.22(6) . 7_556 ?
O2 Ca2 Si3 93.22(6) 6_565 7_556 ?
O9 Ca2 Si3 28.11(7) . 7_556 ?
O6 Ca2 Si3 29.09(6) . 7_556 ?
O1 Ca2 Si1 23.71(6) . . ?
O1 Ca2 Si1 111.79(7) 6_565 . ?
O10 Ca2 Si1 78.03(4) 7 . ?
O2 Ca2 Si1 73.77(5) . . ?
O2 Ca2 Si1 154.58(6) 6_565 . ?
O9 Ca2 Si1 111.16(3) . . ?
O6 Ca2 Si1 86.77(4) . . ?
Si3 Ca2 Si1 100.21(3) 7_556 . ?
O1 Ca2 Si1 111.79(7) . 1_565 ?
O1 Ca2 Si1 23.71(6) 6_565 1_565 ?
O10 Ca2 Si1 78.03(4) 7 1_565 ?
O2 Ca2 Si1 154.58(6) . 1_565 ?
O2 Ca2 Si1 73.77(5) 6_565 1_565 ?
O9 Ca2 Si1 111.16(3) . 1_565 ?
O6 Ca2 Si1 86.77(4) . 1_565 ?
Si3 Ca2 Si1 100.21(3) 7_556 1_565 ?
Si1 Ca2 Si1 124.03(4) . 1_565 ?
O1 Ca2 Cr1 138.65(7) . 4_556 ?
O1 Ca2 Cr1 96.59(6) 6_565 4_556 ?
O10 Ca2 Cr1 124.90(7) 7 4_556 ?
O2 Ca2 Cr1 77.21(6) . 4_556 ?
O2 Ca2 Cr1 36.32(5) 6_565 4_556 ?
O9 Ca2 Cr1 36.32(5) . 4_556 ?
O6 Ca2 Cr1 84.28(6) . 4_556 ?
Si3 Ca2 Cr1 58.54(2) 7_556 4_556 ?
Si1 Ca2 Cr1 142.78(3) . 4_556 ?
Si1 Ca2 Cr1 91.467(19) 1_565 4_556 ?
O11 Cr1 O11 180.0 7_556 . ?
O11 Cr1 O9 97.08(9) 7_556 7_556 ?
O11 Cr1 O9 82.92(9) . 7_556 ?
O11 Cr1 O9 82.92(9) 7_556 . ?
O11 Cr1 O9 97.08(9) . . ?
O9 Cr1 O9 180.0 7_556 . ?
O11 Cr1 O2 90.44(11) 7_556 7_556 ?
O11 Cr1 O2 89.57(11) . 7_556 ?
O9 Cr1 O2 90.47(11) 7_556 7_556 ?
O9 Cr1 O2 89.53(11) . 7_556 ?
O11 Cr1 O2 89.56(11) 7_556 . ?
O11 Cr1 O2 90.44(11) . . ?
O9 Cr1 O2 89.53(11) 7_556 . ?
O9 Cr1 O2 90.47(11) . . ?
O2 Cr1 O2 180.00(12) 7_556 . ?
O11 Cr1 Ca1 43.26(9) 7_556 . ?
O11 Cr1 Ca1 136.73(9) . . ?
O9 Cr1 Ca1 89.40(8) 7_556 . ?
O9 Cr1 Ca1 90.61(8) . . ?
O2 Cr1 Ca1 133.18(6) 7_556 . ?
O2 Cr1 Ca1 46.82(6) . . ?
O11 Cr1 Ca1 136.74(9) 7_556 7_556 ?
O11 Cr1 Ca1 43.27(9) . 7_556 ?
O9 Cr1 Ca1 90.60(8) 7_556 7_556 ?
O9 Cr1 Ca1 89.39(8) . 7_556 ?
O2 Cr1 Ca1 46.82(6) 7_556 7_556 ?
O2 Cr1 Ca1 133.18(6) . 7_556 ?
Ca1 Cr1 Ca1 180.0 . 7_556 ?
O11 Cr1 Ca2 87.09(8) 7_556 . ?
O11 Cr1 Ca2 92.91(8) . . ?
O9 Cr1 Ca2 133.53(9) 7_556 . ?
O9 Cr1 Ca2 46.47(9) . . ?
O2 Cr1 Ca2 135.90(6) 7_556 . ?
O2 Cr1 Ca2 44.10(6) . . ?
Ca1 Cr1 Ca2 62.72(2) . . ?
Ca1 Cr1 Ca2 117.28(2) 7_556 . ?
O11 Cr1 Ca2 92.91(8) 7_556 7_556 ?
O11 Cr1 Ca2 87.10(8) . 7_556 ?
O9 Cr1 Ca2 46.47(9) 7_556 7_556 ?
O9 Cr1 Ca2 133.53(9) . 7_556 ?
O2 Cr1 Ca2 44.10(6) 7_556 7_556 ?
O2 Cr1 Ca2 135.90(6) . 7_556 ?
Ca1 Cr1 Ca2 117.28(2) . 7_556 ?
Ca1 Cr1 Ca2 62.72(2) 7_556 7_556 ?
Ca2 Cr1 Ca2 180.0 . 7_556 ?
O7 Cr2 O5 177.73(12) 3 . ?
O7 Cr2 O1 86.86(12) 3 8 ?
O5 Cr2 O1 91.51(11) . 8 ?
O7 Cr2 O3 93.50(12) 3 . ?
O5 Cr2 O3 88.10(11) . . ?
O1 Cr2 O3 178.55(9) 8 . ?
O7 Cr2 O6 100.19(10) 3 3_545 ?
O5 Cr2 O6 81.36(10) . 3_545 ?
O1 Cr2 O6 89.40(11) 8 3_545 ?
O3 Cr2 O6 91.92(11) . 3_545 ?
O7 Cr2 O4 80.45(10) 3 . ?
O5 Cr2 O4 97.99(10) . . ?
O1 Cr2 O4 90.01(11) 8 . ?
O3 Cr2 O4 88.66(11) . . ?
O6 Cr2 O4 179.11(11) 3_545 . ?
O7 Cr2 Cr2 141.35(8) 3 6 ?
O5 Cr2 Cr2 40.37(7) . 6 ?
O1 Cr2 Cr2 95.23(7) 8 6 ?
O3 Cr2 Cr2 85.37(6) . 6 ?
O6 Cr2 Cr2 41.42(7) 3_545 6 ?
O4 Cr2 Cr2 138.00(6) . 6 ?
O7 Cr2 Ca1 86.03(9) 3 . ?
O5 Cr2 Ca1 94.04(9) . . ?
O1 Cr2 Ca1 135.38(7) 8 . ?
O3 Cr2 Ca1 43.29(6) . . ?
O6 Cr2 Ca1 135.21(9) 3_545 . ?
O4 Cr2 Ca1 45.37(9) . . ?
Cr2 Cr2 Ca1 116.837(11) 6 . ?
O7 Cr2 Ca2 97.83(10) 3 3_545 ?
O5 Cr2 Ca2 81.74(9) . 3_545 ?
O1 Cr2 Ca2 36.57(7) 8 3_545 ?
O3 Cr2 Ca2 144.66(7) . 3_545 ?
O6 Cr2 Ca2 53.19(9) 3_545 3_545 ?
O4 Cr2 Ca2 126.15(9) . 3_545 ?
Cr2 Cr2 Ca2 65.133(11) 6 3_545 ?
Ca1 Cr2 Ca2 170.15(3) . 3_545 ?
O1 Si1 O1 113.70(17) . 6 ?
O1 Si1 O4 111.83(10) . 7 ?
O1 Si1 O4 111.83(10) 6 7 ?
O1 Si1 O8 108.52(10) . . ?
O1 Si1 O8 108.52(10) 6 . ?
O4 Si1 O8 101.65(16) 7 . ?
O1 Si1 Ca1 123.13(8) . 7 ?
O1 Si1 Ca1 123.13(8) 6 7 ?
O4 Si1 Ca1 49.12(11) 7 7 ?
O8 Si1 Ca1 52.53(11) . 7 ?
O1 Si1 Ca2 131.28(10) . 1_545 ?
O1 Si1 Ca2 35.02(8) 6 1_545 ?
O4 Si1 Ca2 115.22(3) 7 1_545 ?
O8 Si1 Ca2 73.83(5) . 1_545 ?
Ca1 Si1 Ca2 97.49(3) 7 1_545 ?
O1 Si1 Ca2 35.02(8) . . ?
O1 Si1 Ca2 131.28(10) 6 . ?
O4 Si1 Ca2 115.22(3) 7 . ?
O8 Si1 Ca2 73.83(5) . . ?
Ca1 Si1 Ca2 97.49(3) 7 . ?
Ca2 Si1 Ca2 124.03(4) 1_545 . ?
O10 Si2 O2 111.39(10) . 6 ?
O10 Si2 O2 111.39(10) . . ?
O2 Si2 O2 114.06(17) 6 . ?
O10 Si2 O8 104.62(17) . . ?
O2 Si2 O8 107.38(10) 6 . ?
O2 Si2 O8 107.38(10) . . ?
O10 Si2 Ca1 73.51(6) . . ?
O2 Si2 Ca1 130.22(9) 6 . ?
O2 Si2 Ca1 37.90(8) . . ?
O8 Si2 Ca1 119.43(3) . . ?
O10 Si2 Ca1 73.51(6) . 1_545 ?
O2 Si2 Ca1 37.91(8) 6 1_545 ?
O2 Si2 Ca1 130.23(9) . 1_545 ?
O8 Si2 Ca1 119.43(3) . 1_545 ?
Ca1 Si2 Ca1 117.55(4) . 1_545 ?
O10 Si2 Ca2 117.97(4) . . ?
O2 Si2 Ca2 129.56(9) 6 . ?
O2 Si2 Ca2 37.36(8) . . ?
O8 Si2 Ca2 70.19(5) . . ?
Ca1 Si2 Ca2 60.153(18) . . ?
Ca1 Si2 Ca2 164.09(4) 1_545 . ?
O10 Si2 Ca2 117.97(4) . 1_545 ?
O2 Si2 Ca2 37.36(8) 6 1_545 ?
O2 Si2 Ca2 129.56(9) . 1_545 ?
O8 Si2 Ca2 70.19(5) . 1_545 ?
Ca1 Si2 Ca2 164.09(4) . 1_545 ?
Ca1 Si2 Ca2 60.154(18) 1_545 1_545 ?
Ca2 Si2 Ca2 117.15(4) . 1_545 ?
O3 Si3 O3 109.68(17) . 6 ?
O3 Si3 O6 110.39(11) . 7_556 ?
O3 Si3 O6 110.39(10) 6 7_556 ?
O3 Si3 O9 112.26(10) . 7_556 ?
O3 Si3 O9 112.26(10) 6 7_556 ?
O6 Si3 O9 101.63(17) 7_556 7_556 ?
O3 Si3 Ca2 125.08(8) . 7_556 ?
O3 Si3 Ca2 125.08(8) 6 7_556 ?
O6 Si3 Ca2 56.34(11) 7_556 7_556 ?
O9 Si3 Ca2 45.29(12) 7_556 7_556 ?
Si1 O1 Cr2 123.96(13) . 8_455 ?
Si1 O1 Ca2 121.27(12) . . ?
Cr2 O1 Ca2 112.81(10) 8_455 . ?
Si2 O2 Cr1 126.33(13) . . ?
Si2 O2 Ca2 118.43(11) . . ?
Cr1 O2 Ca2 99.58(9) . . ?
Si2 O2 Ca1 117.64(12) . . ?
Cr1 O2 Ca1 94.94(8) . . ?
Ca2 O2 Ca1 92.85(8) . . ?
Si3 O3 Cr2 121.75(13) . . ?
Si3 O3 Ca1 133.21(13) . . ?
Cr2 O3 Ca1 101.81(9) . . ?
Si1 O4 Cr2 128.66(8) 7 . ?
Si1 O4 Cr2 128.66(8) 7 6_565 ?
Cr2 O4 Cr2 96.01(13) . 6_565 ?
Si1 O4 Ca1 99.57(14) 7 . ?
Cr2 O4 Ca1 97.61(10) . . ?
Cr2 O4 Ca1 97.61(10) 6_565 . ?
Cr2 O5 Cr2 99.26(14) . 6 ?
Si3 O6 Cr2 130.84(7) 7_556 8_455 ?
Si3 O6 Cr2 130.84(7) 7_556 3_455 ?
Cr2 O6 Cr2 97.16(13) 8_455 3_455 ?
Si3 O6 Ca2 94.58(13) 7_556 . ?
Cr2 O6 Ca2 92.75(10) 8_455 . ?
Cr2 O6 Ca2 92.75(10) 3_455 . ?
Cr2 O7 Cr2 102.70(15) 3_445 8_455 ?
Si2 O8 Si1 131.9(2) . . ?
Si2 O8 Ca1 132.48(16) . 7 ?
Si1 O8 Ca1 95.64(14) . 7 ?
Si3 O9 Cr1 127.38(9) 7_556 4_556 ?
Si3 O9 Cr1 127.38(9) 7_556 . ?
Cr1 O9 Cr1 93.91(12) 4_556 . ?
Si3 O9 Ca2 106.60(16) 7_556 . ?
Cr1 O9 Ca2 97.20(10) 4_556 . ?
Cr1 O9 Ca2 97.20(10) . . ?
Si2 O10 Ca2 144.63(19) . 7 ?
Cr1 O11 Cr1 99.77(14) . 4_546 ?
Cr1 O11 Ca1 101.39(11) . 7_556 ?
Cr1 O11 Ca1 101.39(11) 4_546 7_556 ?

loop_
_geom_bond_atom_site_label_1
_geom_bond_atom_site_label_2
_geom_bond_distance
_geom_bond_site_symmetry_2
_geom_bond_publ_flag
Ca1 O11 2.324(3) 7_556 ?
Ca1 O3 2.353(2) . ?
Ca1 O3 2.353(2) 6_565 ?
Ca1 O4 2.412(3) . ?
Ca1 O2 2.433(2) . ?
Ca1 O2 2.433(2) 6_565 ?
Ca1 O8 2.508(3) 7 ?
Ca1 Si1 3.1452(14) 7 ?
Ca1 Cr1 3.3238(8) 4_556 ?
Ca1 Cr1 3.3238(8) . ?
Ca2 O1 2.281(2) . ?
Ca2 O1 2.281(2) 6_565 ?
Ca2 O10 2.410(3) 7 ?
Ca2 O2 2.426(2) . ?
Ca2 O2 2.426(2) 6_565 ?
Ca2 O9 2.512(3) . ?
Ca2 O6 2.828(3) . ?
Ca2 Si3 3.3875(15) 7_556 ?
Ca2 Si1 3.3971(7) . ?
Ca2 Si1 3.3972(7) 1_565 ?
Ca2 Cr1 3.4374(9) 4_556 ?
Cr1 O11 1.961(2) 7_556 ?
Cr1 O11 1.9613(19) . ?
Cr1 O9 2.052(2) 7_556 ?
Cr1 O9 2.052(2) . ?
Cr1 O2 2.065(2) 7_556 ?
Cr1 O2 2.065(2) . ?
Cr2 O7 1.941(2) 3 ?
Cr2 O5 1.947(2) . ?
Cr2 O1 1.950(2) 8 ?
Cr2 O3 1.963(2) . ?
Cr2 O6 1.979(2) 3_545 ?
Cr2 O4 2.040(2) . ?
Cr2 Cr2 2.9675(11) 6 ?
Si1 O1 1.598(2) . ?
Si1 O1 1.598(2) 6 ?
Si1 O4 1.657(3) 7 ?
Si1 O8 1.667(3) . ?
Si2 O10 1.622(3) . ?
Si2 O2 1.640(2) 6 ?
Si2 O2 1.640(2) . ?
Si2 O8 1.666(3) . ?
Si3 O3 1.621(2) . ?
Si3 O3 1.621(2) 6 ?
Si3 O6 1.652(3) 7_556 ?
Si3 O9 1.666(3) 7_556 ?
